data_4133468
loop_
_publ_author_name
'Siebert, Max'
'Seibicke, Max'
'Siegle, Alexander F.'
'Kr\"ah, Sabrina'
'Trapp, Oliver'

_publ_section_title
;
 Selective Ruthenium-Catalyzed Transformation of Carbon Dioxide: An
 Alternative Approach toward Formaldehyde.
;
_journal_issue 1
_journal_name_full 'Journal of the American Chemical Society'
_journal_page_first 334
_journal_page_last 341
_journal_paper_doi 10.1021/jacs.8b10233
_journal_volume 141
_journal_year 2019
_chemical_formula_moiety 'C57 H72 N P3, 0.214(C H2 Cl2)'
_chemical_formula_sum 'C57.21 H72.43 Cl0.43 N P3'
_chemical_formula_weight 882.26
_chemical_name_common KRA-07-2-1
_space_group_crystal_system monoclinic
_space_group_IT_number 14
_space_group_name_Hall '-P 2yn'
_space_group_name_H-M_alt 'P 1 21/n 1'
_atom_sites_solution_hydrogens geom
_audit_block_code C57H72NP3_CH2Cl2_wv341_trapp
_audit_creation_method 'APEX3 v2017.3-0'
_audit_update_record 03-Aug-18
_cell_angle_alpha 90
_cell_angle_beta 95.2560(10)
_cell_angle_gamma 90
_cell_formula_units_Z 8
_cell_length_a 16.4485(6)
_cell_length_b 32.1049(12)
_cell_length_c 19.4326(7)
_cell_measurement_reflns_used 309
_cell_measurement_temperature 104.(2)
_cell_measurement_theta_max 17.4285
_cell_measurement_theta_min 3.0791
_cell_volume 10218.8(6)
_computing_cell_refinement 'APEX3 v2017.3-0 (Bruker AXS)'
_computing_data_collection 'APEX3 v2016.5-0, Bruker AXS (2016)'
_computing_data_reduction 'SAINT V8.38A (Bruker AXS Inc., 2017)'
_computing_molecular_graphics 'shelXle (C.B. Huebschle, rev 833)'
_computing_structure_refinement 'SHELXL-2016/6 (Sheldrick, 2016)'
_computing_structure_solution 'SHELXT 2014/5 (Sheldrick, 2014)'
_diffrn_ambient_temperature 104.(2)
_diffrn_detector_area_resol_mean 7.3910
_diffrn_measured_fraction_theta_full 0.998
_diffrn_measured_fraction_theta_max 0.998
_diffrn_measurement_device 'fixed-chi three-circle diffractometer'
_diffrn_measurement_device_type 'Bruker D8 Venture TXS'
_diffrn_measurement_method 'mix of phi and omega scans'
_diffrn_radiation_monochromator 'focusing mirrors'
_diffrn_radiation_type MoK\a
_diffrn_radiation_wavelength 0.71073
_diffrn_reflns_av_R_equivalents 0.0623
_diffrn_reflns_av_unetI/netI 0.0449
_diffrn_reflns_Laue_measured_fraction_full 0.998
_diffrn_reflns_Laue_measured_fraction_max 0.998
_diffrn_reflns_limit_h_max 19
_diffrn_reflns_limit_h_min -19
_diffrn_reflns_limit_k_max 38
_diffrn_reflns_limit_k_min -38
_diffrn_reflns_limit_l_max 23
_diffrn_reflns_limit_l_min -22
_diffrn_reflns_number 104043
_diffrn_reflns_point_group_measured_fraction_full 0.998
_diffrn_reflns_point_group_measured_fraction_max 0.998
_diffrn_reflns_theta_full 25.242
_diffrn_reflns_theta_max 25.350
_diffrn_reflns_theta_min 2.538
_diffrn_source 'rotating anode (TXS)'
_diffrn_source_current 50
_diffrn_source_power 2.5
_diffrn_source_type 'Bruker TXS'
_diffrn_source_voltage 50
_exptl_absorpt_coefficient_mu 0.176
_exptl_absorpt_correction_T_max 0.99
_exptl_absorpt_correction_T_min 0.91
_exptl_absorpt_correction_type multi-scan
_exptl_absorpt_process_details
;
SADABS-2016/2 - Bruker AXS area detector scaling and absorption correction
;
_exptl_crystal_colour colourless
_exptl_crystal_density_diffrn 1.147
_exptl_crystal_density_method 'not measured'
_exptl_crystal_description block
_exptl_crystal_F_000 3800
_exptl_crystal_size_max 0.100
_exptl_crystal_size_mid 0.090
_exptl_crystal_size_min 0.080
_refine_diff_density_max 0.323
_refine_diff_density_min -0.300
_refine_diff_density_rms 0.049
_refine_ls_extinction_method none
_refine_ls_goodness_of_fit_ref 1.039
_refine_ls_hydrogen_treatment constr
_refine_ls_matrix_type full
_refine_ls_number_parameters 1163
_refine_ls_number_reflns 18695
_refine_ls_number_restraints 0
_refine_ls_restrained_S_all 1.039
_refine_ls_R_factor_all 0.0652
_refine_ls_R_factor_gt 0.0427
_refine_ls_shift/su_max 0.001
_refine_ls_shift/su_mean 0.000
_refine_ls_structure_factor_coef Fsqd
_refine_ls_weighting_details 'w=1/[\s^2^(Fo^2^)+(0.0379P)^2^+7.3080P] where P=(Fo^2^+2Fc^2^)/3'
_refine_ls_weighting_scheme calc
_refine_ls_wR_factor_gt 0.0952
_refine_ls_wR_factor_ref 0.1073
_reflns_Friedel_coverage 0.000
_reflns_number_gt 14302
_reflns_number_total 18695
_reflns_threshold_expression 'I > 2\s(I)'
_cod_data_source_file ja8b10233_si_002.cif
_cod_data_source_block wv341
_cod_depositor_comments
;
The following automatic conversions were performed:

data item '_exptl_absorpt_correction_type' value 'Multi-Scan' was
changed to 'multi-scan' in accordance with the
/home/saulius/struct/COD-crude-data/automatic-downloads/DataCite-retrospective/ACS/depositions/lib/dictionaries/cif_core.dic
dictionary named 'cif_core.dic' version 2.4.2 last updated on
2011-04-26.

Automatic conversion script
Id: cif_fix_values 6909 2019-04-08 15:41:33Z antanas 
;
_cod_database_code 4133468
_shelx_estimated_absorpt_t_min 0.983
_shelx_estimated_absorpt_t_max 0.986
_shelx_space_group_comment
;
The symmetry employed for this shelxl refinement is uniquely defined
by the following loop, which should always be used as a source of
symmetry information in preference to the above space-group names.
They are only intended as comments.
;

loop_
_space_group_symop_operation_xyz
'x, y, z'
'-x+1/2, y+1/2, -z+1/2'
'-x, -y, -z'
'x-1/2, -y-1/2, z-1/2'

loop_
_atom_site_label
_atom_site_type_symbol
_atom_site_fract_x
_atom_site_fract_y
_atom_site_fract_z
_atom_site_U_iso_or_equiv
_atom_site_adp_type
_atom_site_occupancy
_atom_site_site_symmetry_order
_atom_site_calc_flag
_atom_site_refinement_flags_posn
_atom_site_refinement_flags_adp
_atom_site_refinement_flags_occupancy
_atom_site_disorder_assembly
_atom_site_disorder_group
P1 P 0.36473(3) 0.56240(2) 0.27275(3) 0.02053(12) Uani 1 1 d . . . . .
P2 P 0.17096(3) 0.55620(2) 0.45133(3) 0.02107(12) Uani 1 1 d . . . . .
P3 P 0.07018(3) 0.54356(2) 0.20788(3) 0.01849(12) Uani 1 1 d . . . . .
P4 P 0.63151(3) 0.30531(2) 0.18659(3) 0.01966(12) Uani 1 1 d . . . . .
P5 P 0.39514(3) 0.30645(2) 0.32387(3) 0.01942(12) Uani 1 1 d . . . . .
P6 P 0.34889(3) 0.30959(2) 0.07710(3) 0.01772(12) Uani 1 1 d . . . . .
N1 N 0.20253(10) 0.55229(5) 0.31128(8) 0.0197(4) Uani 1 1 d . . . . .
N2 N 0.45972(10) 0.30990(5) 0.19563(8) 0.0171(4) Uani 1 1 d . . . . .
C1 C 0.25968(12) 0.53997(7) 0.26073(10) 0.0212(4) Uani 1 1 d . . . . .
H1A H 0.235189 0.547855 0.214114 0.025 Uiso 1 1 calc R U . . .
H1B H 0.264519 0.509234 0.261670 0.025 Uiso 1 1 calc R U . . .
C2 C 0.23632(13) 0.54088(7) 0.38214(10) 0.0215(4) Uani 1 1 d . . . . .
H2A H 0.290440 0.554235 0.391615 0.026 Uiso 1 1 calc R U . . .
H2B H 0.244661 0.510353 0.384150 0.026 Uiso 1 1 calc R U . . .
C3 C 0.12395(12) 0.53061(7) 0.29477(10) 0.0211(4) Uani 1 1 d . . . . .
H3A H 0.087280 0.537557 0.330766 0.025 Uiso 1 1 calc R U . . .
H3B H 0.133863 0.500202 0.296906 0.025 Uiso 1 1 calc R U . . .
C4 C 0.37239(13) 0.61491(7) 0.23472(10) 0.0224(5) Uani 1 1 d . . . . .
C5 C 0.30893(13) 0.64156(7) 0.20776(10) 0.0236(5) Uani 1 1 d . . . . .
C6 C 0.32806(15) 0.68128(7) 0.18506(11) 0.0273(5) Uani 1 1 d . . . . .
H6 H 0.284884 0.698870 0.166826 0.033 Uiso 1 1 calc R U . . .
C7 C 0.40763(15) 0.69624(7) 0.18799(11) 0.0310(5) Uani 1 1 d . . . . .
C8 C 0.46880(14) 0.67021(7) 0.21621(11) 0.0294(5) Uani 1 1 d . . . . .
H8 H 0.523547 0.679963 0.219788 0.035 Uiso 1 1 calc R U . . .
C9 C 0.45335(13) 0.63032(7) 0.23955(11) 0.0263(5) Uani 1 1 d . . . . .
C10 C 0.22000(13) 0.62957(7) 0.20034(11) 0.0269(5) Uani 1 1 d . . . . .
H10A H 0.186412 0.654648 0.192771 0.040 Uiso 1 1 calc R U . . .
H10B H 0.206277 0.615542 0.242555 0.040 Uiso 1 1 calc R U . . .
H10C H 0.209460 0.610706 0.160881 0.040 Uiso 1 1 calc R U . . .
C11 C 0.42590(18) 0.73933(8) 0.16244(14) 0.0459(7) Uani 1 1 d . . . . .
H11A H 0.484175 0.745315 0.172677 0.069 Uiso 1 1 calc R U . . .
H11B H 0.393781 0.759864 0.185644 0.069 Uiso 1 1 calc R U . . .
H11C H 0.411592 0.740803 0.112427 0.069 Uiso 1 1 calc R U . . .
C12 C 0.52549(14) 0.60486(8) 0.26903(13) 0.0359(6) Uani 1 1 d . . . . .
H12A H 0.574555 0.622335 0.273056 0.054 Uiso 1 1 calc R U . . .
H12B H 0.533616 0.581295 0.238354 0.054 Uiso 1 1 calc R U . . .
H12C H 0.515133 0.594443 0.314815 0.054 Uiso 1 1 calc R U . . .
C13 C 0.40952(12) 0.52617(6) 0.21198(10) 0.0213(4) Uani 1 1 d . . . . .
C14 C 0.40518(13) 0.53053(7) 0.13953(11) 0.0229(5) Uani 1 1 d . . . . .
C15 C 0.44228(13) 0.50084(6) 0.10067(11) 0.0238(5) Uani 1 1 d . . . . .
H15 H 0.439251 0.504262 0.051939 0.029 Uiso 1 1 calc R U . . .
C16 C 0.48347(12) 0.46649(6) 0.12968(11) 0.0222(5) Uani 1 1 d . . . . .
C17 C 0.48631(13) 0.46221(7) 0.20105(11) 0.0242(5) Uani 1 1 d . . . . .
H17 H 0.513815 0.438876 0.222320 0.029 Uiso 1 1 calc R U . . .
C18 C 0.45025(12) 0.49094(6) 0.24237(11) 0.0217(5) Uani 1 1 d . . . . .
C19 C 0.36097(15) 0.56560(7) 0.10030(11) 0.0323(5) Uani 1 1 d . . . . .
H19A H 0.354480 0.558832 0.050930 0.048 Uiso 1 1 calc R U . . .
H19B H 0.392635 0.591351 0.107379 0.048 Uiso 1 1 calc R U . . .
H19C H 0.307086 0.569407 0.117119 0.048 Uiso 1 1 calc R U . . .
C20 C 0.52229(14) 0.43515(7) 0.08523(11) 0.0266(5) Uani 1 1 d . . . . .
H20A H 0.575280 0.426632 0.108047 0.040 Uiso 1 1 calc R U . . .
H20B H 0.530130 0.447700 0.040341 0.040 Uiso 1 1 calc R U . . .
H20C H 0.486721 0.410734 0.078371 0.040 Uiso 1 1 calc R U . . .
C21 C 0.45577(15) 0.48304(7) 0.31942(11) 0.0305(5) Uani 1 1 d . . . . .
H21A H 0.480215 0.455620 0.329437 0.046 Uiso 1 1 calc R U . . .
H21B H 0.400917 0.483823 0.335275 0.046 Uiso 1 1 calc R U . . .
H21C H 0.489739 0.504574 0.343460 0.046 Uiso 1 1 calc R U . . .
C22 C 0.18865(12) 0.60994(7) 0.48280(10) 0.0217(5) Uani 1 1 d . . . . .
C23 C 0.23550(13) 0.64161(7) 0.45489(11) 0.0228(5) Uani 1 1 d . . . . .
C24 C 0.24119(14) 0.68048(7) 0.48656(11) 0.0272(5) Uani 1 1 d . . . . .
H24 H 0.272057 0.701657 0.466854 0.033 Uiso 1 1 calc R U . . .
C25 C 0.20349(15) 0.68952(7) 0.54587(11) 0.0303(5) Uani 1 1 d . . . . .
C26 C 0.15460(14) 0.65899(7) 0.57068(11) 0.0306(5) Uani 1 1 d . . . . .
H26 H 0.126176 0.664972 0.609935 0.037 Uiso 1 1 calc R U . . .
C27 C 0.14548(13) 0.61988(7) 0.54035(11) 0.0263(5) Uani 1 1 d . . . . .
C28 C 0.28265(13) 0.63536(7) 0.39261(11) 0.0259(5) Uani 1 1 d . . . . .
H28A H 0.300481 0.662447 0.376246 0.039 Uiso 1 1 calc R U . . .
H28B H 0.247578 0.621723 0.355806 0.039 Uiso 1 1 calc R U . . .
H28C H 0.330483 0.617861 0.405342 0.039 Uiso 1 1 calc R U . . .
C29 C 0.21516(19) 0.73132(8) 0.58076(14) 0.0458(7) Uani 1 1 d . . . . .
H29A H 0.176076 0.734313 0.615591 0.069 Uiso 1 1 calc R U . . .
H29B H 0.206095 0.753486 0.546236 0.069 Uiso 1 1 calc R U . . .
H29C H 0.270890 0.733328 0.603127 0.069 Uiso 1 1 calc R U . . .
C30 C 0.09069(15) 0.58892(8) 0.57243(13) 0.0377(6) Uani 1 1 d . . . . .
H30A H 0.053816 0.603812 0.600745 0.056 Uiso 1 1 calc R U . . .
H30B H 0.124220 0.569366 0.601512 0.056 Uiso 1 1 calc R U . . .
H30C H 0.058582 0.573539 0.535812 0.056 Uiso 1 1 calc R U . . .
C31 C 0.21848(13) 0.52410(6) 0.52321(10) 0.0216(5) Uani 1 1 d . . . . .
C32 C 0.28609(13) 0.53631(7) 0.56846(11) 0.0229(5) Uani 1 1 d . . . . .
C33 C 0.30507(13) 0.51372(7) 0.62914(11) 0.0263(5) Uani 1 1 d . . . . .
H33 H 0.349722 0.522570 0.660172 0.032 Uiso 1 1 calc R U . . .
C34 C 0.26127(14) 0.47889(7) 0.64583(11) 0.0278(5) Uani 1 1 d . . . . .
C35 C 0.19855(14) 0.46559(7) 0.59858(12) 0.0274(5) Uani 1 1 d . . . . .
H35 H 0.169737 0.440889 0.607967 0.033 Uiso 1 1 calc R U . . .
C36 C 0.17647(13) 0.48724(7) 0.53784(11) 0.0244(5) Uani 1 1 d . . . . .
C37 C 0.34119(14) 0.57226(7) 0.55488(12) 0.0326(6) Uani 1 1 d . . . . .
H37A H 0.395910 0.567080 0.577637 0.049 Uiso 1 1 calc R U . . .
H37B H 0.319208 0.597945 0.573168 0.049 Uiso 1 1 calc R U . . .
H37C H 0.344320 0.575167 0.504988 0.049 Uiso 1 1 calc R U . . .
C38 C 0.28094(16) 0.45624(8) 0.71312(13) 0.0410(6) Uani 1 1 d . . . . .
H38A H 0.291681 0.426842 0.703828 0.061 Uiso 1 1 calc R U . . .
H38B H 0.234590 0.458401 0.741208 0.061 Uiso 1 1 calc R U . . .
H38C H 0.329369 0.468729 0.738118 0.061 Uiso 1 1 calc R U . . .
C39 C 0.10749(16) 0.47021(8) 0.48926(13) 0.0390(6) Uani 1 1 d . . . . .
H39A H 0.084129 0.445676 0.510084 0.059 Uiso 1 1 calc R U . . .
H39B H 0.128376 0.462337 0.445446 0.059 Uiso 1 1 calc R U . . .
H39C H 0.065202 0.491571 0.480722 0.059 Uiso 1 1 calc R U . . .
C40 C -0.02041(12) 0.57686(6) 0.21709(10) 0.0183(4) Uani 1 1 d . . . . .
C41 C -0.08236(13) 0.57600(6) 0.16116(10) 0.0200(4) Uani 1 1 d . . . . .
C42 C -0.15070(13) 0.60115(6) 0.16271(10) 0.0207(4) Uani 1 1 d . . . . .
H42 H -0.192173 0.599648 0.125410 0.025 Uiso 1 1 calc R U . . .
C43 C -0.16084(13) 0.62838(6) 0.21652(11) 0.0217(5) Uani 1 1 d . . . . .
C44 C -0.09846(13) 0.63054(6) 0.26932(10) 0.0221(5) Uani 1 1 d . . . . .
H44 H -0.103781 0.649375 0.306341 0.026 Uiso 1 1 calc R U . . .
C45 C -0.02798(13) 0.60614(6) 0.27037(10) 0.0207(4) Uani 1 1 d . . . . .
C46 C -0.07691(14) 0.54976(7) 0.09736(11) 0.0256(5) Uani 1 1 d . . . . .
H46A H -0.118132 0.559048 0.060993 0.038 Uiso 1 1 calc R U . . .
H46B H -0.086601 0.520484 0.108344 0.038 Uiso 1 1 calc R U . . .
H46C H -0.022437 0.552688 0.081283 0.038 Uiso 1 1 calc R U . . .
C47 C -0.23527(14) 0.65600(7) 0.21579(12) 0.0306(5) Uani 1 1 d . . . . .
H47A H -0.259630 0.653189 0.259727 0.046 Uiso 1 1 calc R U . . .
H47B H -0.275176 0.647685 0.177728 0.046 Uiso 1 1 calc R U . . .
H47C H -0.219276 0.685058 0.209443 0.046 Uiso 1 1 calc R U . . .
C48 C 0.03738(14) 0.61384(7) 0.32886(12) 0.0328(6) Uani 1 1 d . . . . .
H48A H 0.034060 0.642743 0.344578 0.049 Uiso 1 1 calc R U . . .
H48B H 0.091228 0.608826 0.312677 0.049 Uiso 1 1 calc R U . . .
H48C H 0.029213 0.594949 0.367233 0.049 Uiso 1 1 calc R U . . .
C49 C 0.02831(12) 0.49043(6) 0.19217(10) 0.0188(4) Uani 1 1 d . . . . .
C50 C 0.05811(12) 0.46796(6) 0.13737(10) 0.0209(4) Uani 1 1 d . . . . .
C51 C 0.03555(13) 0.42651(7) 0.12688(11) 0.0269(5) Uani 1 1 d . . . . .
H51 H 0.055867 0.411614 0.089845 0.032 Uiso 1 1 calc R U . . .
C52 C -0.01572(15) 0.40628(7) 0.16886(12) 0.0315(5) Uani 1 1 d . . . . .
C53 C -0.04559(14) 0.42904(7) 0.22190(12) 0.0292(5) Uani 1 1 d . . . . .
H53 H -0.081454 0.415752 0.250653 0.035 Uiso 1 1 calc R U . . .
C54 C -0.02500(13) 0.47049(6) 0.23446(11) 0.0221(5) Uani 1 1 d . . . . .
C55 C 0.11388(14) 0.48740(7) 0.08890(11) 0.0279(5) Uani 1 1 d . . . . .
H55A H 0.122749 0.467734 0.051750 0.042 Uiso 1 1 calc R U . . .
H55B H 0.166340 0.494211 0.114449 0.042 Uiso 1 1 calc R U . . .
H55C H 0.088773 0.512893 0.069002 0.042 Uiso 1 1 calc R U . . .
C56 C -0.04026(19) 0.36124(8) 0.15653(15) 0.0496(7) Uani 1 1 d . . . . .
H56A H -0.044611 0.347404 0.200991 0.074 Uiso 1 1 calc R U . . .
H56B H 0.001066 0.347101 0.131735 0.074 Uiso 1 1 calc R U . . .
H56C H -0.093118 0.360084 0.128881 0.074 Uiso 1 1 calc R U . . .
C57 C -0.06038(14) 0.49139(7) 0.29473(11) 0.0285(5) Uani 1 1 d . . . . .
H57A H -0.113275 0.478792 0.301682 0.043 Uiso 1 1 calc R U . . .
H57B H -0.067756 0.521169 0.285003 0.043 Uiso 1 1 calc R U . . .
H57C H -0.023034 0.487751 0.336563 0.043 Uiso 1 1 calc R U . . .
C58 C 0.52674(12) 0.32374(6) 0.15569(10) 0.0189(4) Uani 1 1 d . . . . .
H58A H 0.527198 0.354573 0.155353 0.023 Uiso 1 1 calc R U . . .
H58B H 0.514448 0.314396 0.107301 0.023 Uiso 1 1 calc R U . . .
C59 C 0.47473(12) 0.32382(6) 0.26811(10) 0.0199(4) Uani 1 1 d . . . . .
H59A H 0.477538 0.354619 0.269042 0.024 Uiso 1 1 calc R U . . .
H59B H 0.528367 0.313026 0.287542 0.024 Uiso 1 1 calc R U . . .
C60 C 0.38368(12) 0.32972(6) 0.16539(10) 0.0184(4) Uani 1 1 d . . . . .
H60A H 0.392434 0.360157 0.162641 0.022 Uiso 1 1 calc R U . . .
H60B H 0.340070 0.324866 0.196353 0.022 Uiso 1 1 calc R U . . .
C61 C 0.66250(12) 0.25669(6) 0.14531(10) 0.0204(4) Uani 1 1 d . . . . .
C62 C 0.61326(13) 0.22780(6) 0.10631(11) 0.0237(5) Uani 1 1 d . . . . .
C63 C 0.64893(14) 0.19226(7) 0.08068(11) 0.0284(5) Uani 1 1 d . . . . .
H63 H 0.615202 0.173141 0.053893 0.034 Uiso 1 1 calc R U . . .
C64 C 0.73183(15) 0.18374(7) 0.09279(12) 0.0319(6) Uani 1 1 d . . . . .
C65 C 0.77942(14) 0.21178(7) 0.13270(12) 0.0302(5) Uani 1 1 d . . . . .
H65 H 0.836218 0.206489 0.141769 0.036 Uiso 1 1 calc R U . . .
C66 C 0.74666(13) 0.24755(7) 0.16004(11) 0.0255(5) Uani 1 1 d . . . . .
C67 C 0.52253(13) 0.23311(7) 0.08906(12) 0.0275(5) Uani 1 1 d . . . . .
H67A H 0.497980 0.206118 0.075941 0.041 Uiso 1 1 calc R U . . .
H67B H 0.512672 0.252701 0.050515 0.041 Uiso 1 1 calc R U . . .
H67C H 0.498008 0.243977 0.129513 0.041 Uiso 1 1 calc R U . . .
C68 C 0.76849(17) 0.14458(8) 0.06565(15) 0.0453(7) Uani 1 1 d . . . . .
H68A H 0.825825 0.149635 0.058327 0.068 Uiso 1 1 calc R U . . .
H68B H 0.738349 0.136674 0.021759 0.068 Uiso 1 1 calc R U . . .
H68C H 0.765099 0.122034 0.099257 0.068 Uiso 1 1 calc R U . . .
C69 C 0.80359(13) 0.27493(8) 0.20542(13) 0.0332(6) Uani 1 1 d . . . . .
H69A H 0.853917 0.259609 0.219449 0.050 Uiso 1 1 calc R U . . .
H69B H 0.777118 0.283037 0.246565 0.050 Uiso 1 1 calc R U . . .
H69C H 0.816701 0.299942 0.179714 0.050 Uiso 1 1 calc R U . . .
C70 C 0.68469(12) 0.34676(6) 0.14179(11) 0.0207(4) Uani 1 1 d . . . . .
C71 C 0.71509(13) 0.38050(7) 0.18299(12) 0.0264(5) Uani 1 1 d . . . . .
C72 C 0.75445(14) 0.41309(7) 0.15258(14) 0.0342(6) Uani 1 1 d . . . . .
H72 H 0.773166 0.436111 0.180393 0.041 Uiso 1 1 calc R U . . .
C73 C 0.76735(14) 0.41316(7) 0.08287(14) 0.0325(6) Uani 1 1 d . . . . .
C74 C 0.73598(13) 0.38013(7) 0.04301(12) 0.0265(5) Uani 1 1 d . . . . .
H74 H 0.743642 0.379851 -0.004852 0.032 Uiso 1 1 calc R U . . .
C75 C 0.69371(12) 0.34732(6) 0.07011(11) 0.0214(5) Uani 1 1 d . . . . .
C76 C 0.70552(15) 0.38289(8) 0.25957(12) 0.0378(6) Uani 1 1 d . . . . .
H76A H 0.731954 0.408240 0.278724 0.057 Uiso 1 1 calc R U . . .
H76B H 0.731049 0.358458 0.282780 0.057 Uiso 1 1 calc R U . . .
H76C H 0.647347 0.383522 0.266810 0.057 Uiso 1 1 calc R U . . .
C77 C 0.81469(16) 0.44756(8) 0.05160(16) 0.0460(7) Uani 1 1 d . . . . .
H77A H 0.801238 0.448009 0.001422 0.069 Uiso 1 1 calc R U . . .
H77B H 0.873330 0.442602 0.061874 0.069 Uiso 1 1 calc R U . . .
H77C H 0.800198 0.474383 0.071217 0.069 Uiso 1 1 calc R U . . .
C78 C 0.65935(13) 0.31463(7) 0.02014(11) 0.0263(5) Uani 1 1 d . . . . .
H78A H 0.661406 0.324711 -0.027272 0.040 Uiso 1 1 calc R U . . .
H78B H 0.602588 0.308833 0.028467 0.040 Uiso 1 1 calc R U . . .
H78C H 0.691687 0.289067 0.026678 0.040 Uiso 1 1 calc R U . . .
C79 C 0.41850(12) 0.25512(6) 0.36374(10) 0.0183(4) Uani 1 1 d . . . . .
C80 C 0.47352(12) 0.22506(6) 0.34271(10) 0.0195(4) Uani 1 1 d . . . . .
C81 C 0.47607(12) 0.18580(6) 0.37301(10) 0.0197(4) Uani 1 1 d . . . . .
H81 H 0.512307 0.165609 0.357270 0.024 Uiso 1 1 calc R U . . .
C82 C 0.42790(12) 0.17478(6) 0.42534(10) 0.0215(5) Uani 1 1 d . . . . .
C83 C 0.37349(13) 0.20446(6) 0.44526(11) 0.0230(5) Uani 1 1 d . . . . .
H83 H 0.339929 0.197767 0.480970 0.028 Uiso 1 1 calc R U . . .
C84 C 0.36619(12) 0.24384(6) 0.41477(11) 0.0214(4) Uani 1 1 d . . . . .
C85 C 0.53298(14) 0.23293(7) 0.28933(12) 0.0293(5) Uani 1 1 d . . . . .
H85A H 0.556241 0.206398 0.275714 0.044 Uiso 1 1 calc R U . . .
H85B H 0.576876 0.251205 0.308934 0.044 Uiso 1 1 calc R U . . .
H85C H 0.504388 0.246287 0.248697 0.044 Uiso 1 1 calc R U . . .
C86 C 0.43508(14) 0.13247(7) 0.45765(12) 0.0291(5) Uani 1 1 d . . . . .
H86A H 0.399189 0.130746 0.495112 0.044 Uiso 1 1 calc R U . . .
H86B H 0.491703 0.127683 0.476289 0.044 Uiso 1 1 calc R U . . .
H86C H 0.419059 0.111286 0.422708 0.044 Uiso 1 1 calc R U . . .
C87 C 0.30272(14) 0.27314(7) 0.43801(13) 0.0323(5) Uani 1 1 d . . . . .
H87A H 0.265441 0.257766 0.465301 0.048 Uiso 1 1 calc R U . . .
H87B H 0.271835 0.285427 0.397499 0.048 Uiso 1 1 calc R U . . .
H87C H 0.329571 0.295299 0.466379 0.048 Uiso 1 1 calc R U . . .
C88 C 0.41607(14) 0.34620(6) 0.39203(11) 0.0241(5) Uani 1 1 d . . . . .
C89 C 0.47941(14) 0.34439(7) 0.44523(11) 0.0274(5) Uani 1 1 d . . . . .
C90 C 0.48660(16) 0.37643(8) 0.49406(13) 0.0367(6) Uani 1 1 d . . . . .
H90 H 0.528559 0.374691 0.530941 0.044 Uiso 1 1 calc R U . . .
C91 C 0.43542(18) 0.41039(7) 0.49092(13) 0.0409(7) Uani 1 1 d . . . . .
C92 C 0.37447(19) 0.41214(7) 0.43761(13) 0.0448(7) Uani 1 1 d . . . . .
H92 H 0.338813 0.435472 0.434592 0.054 Uiso 1 1 calc R U . . .
C93 C 0.36316(17) 0.38097(7) 0.38798(12) 0.0388(6) Uani 1 1 d . . . . .
C94 C 0.54169(15) 0.31000(8) 0.45161(13) 0.0398(6) Uani 1 1 d . . . . .
H94A H 0.586801 0.317917 0.485550 0.060 Uiso 1 1 calc R U . . .
H94B H 0.562676 0.305273 0.406658 0.060 Uiso 1 1 calc R U . . .
H94C H 0.516205 0.284410 0.466771 0.060 Uiso 1 1 calc R U . . .
C95 C 0.4469(2) 0.44509(9) 0.54373(16) 0.0647(10) Uani 1 1 d . . . . .
H95A H 0.439521 0.472060 0.520368 0.097 Uiso 1 1 calc R U . . .
H95B H 0.502053 0.443525 0.567425 0.097 Uiso 1 1 calc R U . . .
H95C H 0.406630 0.442141 0.577568 0.097 Uiso 1 1 calc R U . . .
C96 C 0.2963(2) 0.38601(11) 0.33029(16) 0.0833(13) Uani 1 1 d . . . . .
H96A H 0.261479 0.409569 0.340458 0.125 Uiso 1 1 calc R U . . .
H96B H 0.263441 0.360523 0.325997 0.125 Uiso 1 1 calc R U . . .
H96C H 0.320506 0.391205 0.286844 0.125 Uiso 1 1 calc R U . . .
C97 C 0.24304(12) 0.29188(6) 0.08692(10) 0.0180(4) Uani 1 1 d . . . . .
C98 C 0.17374(12) 0.30237(6) 0.04201(11) 0.0215(4) Uani 1 1 d . . . . .
C99 C 0.09789(13) 0.28593(7) 0.05418(11) 0.0245(5) Uani 1 1 d . . . . .
H99 H 0.051458 0.293533 0.024122 0.029 Uiso 1 1 calc R U . . .
C100 C 0.08752(13) 0.25890(7) 0.10847(11) 0.0241(5) Uani 1 1 d . . . . .
C101 C 0.15700(13) 0.24665(6) 0.14912(11) 0.0220(5) Uani 1 1 d . . . . .
H101 H 0.151604 0.227424 0.185584 0.026 Uiso 1 1 calc R U . . .
C102 C 0.23428(12) 0.26141(6) 0.13856(10) 0.0193(4) Uani 1 1 d . . . . .
C103 C 0.17526(13) 0.32938(7) -0.02156(11) 0.0281(5) Uani 1 1 d . . . . .
H10D H 0.128036 0.322773 -0.054196 0.042 Uiso 1 1 calc R U . . .
H10E H 0.225632 0.324102 -0.043437 0.042 Uiso 1 1 calc R U . . .
H10F H 0.173105 0.358775 -0.008261 0.042 Uiso 1 1 calc R U . . .
C104 C 0.00413(13) 0.24225(8) 0.12109(13) 0.0352(6) Uani 1 1 d . . . . .
H10G H 0.005158 0.211739 0.120273 0.053 Uiso 1 1 calc R U . . .
H10H H -0.036415 0.252435 0.084898 0.053 Uiso 1 1 calc R U . . .
H10I H -0.010360 0.251806 0.166282 0.053 Uiso 1 1 calc R U . . .
C105 C 0.30585(13) 0.24160(7) 0.18033(11) 0.0261(5) Uani 1 1 d . . . . .
H10J H 0.293550 0.212285 0.188892 0.039 Uiso 1 1 calc R U . . .
H10K H 0.316147 0.256228 0.224535 0.039 Uiso 1 1 calc R U . . .
H10L H 0.354358 0.243404 0.154725 0.039 Uiso 1 1 calc R U . . .
C106 C 0.34350(12) 0.35950(6) 0.02933(10) 0.0188(4) Uani 1 1 d . . . . .
C107 C 0.30411(12) 0.39572(6) 0.05082(10) 0.0207(4) Uani 1 1 d . . . . .
C108 C 0.30475(13) 0.43169(7) 0.01135(11) 0.0239(5) Uani 1 1 d . . . . .
H108 H 0.277620 0.455763 0.026150 0.029 Uiso 1 1 calc R U . . .
C109 C 0.34364(13) 0.43377(7) -0.04901(11) 0.0253(5) Uani 1 1 d . . . . .
C110 C 0.38371(13) 0.39854(7) -0.06888(11) 0.0255(5) Uani 1 1 d . . . . .
H110 H 0.411595 0.399603 -0.109545 0.031 Uiso 1 1 calc R U . . .
C111 C 0.38469(12) 0.36152(7) -0.03143(10) 0.0220(5) Uani 1 1 d . . . . .
C112 C 0.25829(13) 0.39745(7) 0.11513(11) 0.0260(5) Uani 1 1 d . . . . .
H11D H 0.208421 0.413954 0.105549 0.039 Uiso 1 1 calc R U . . .
H11E H 0.292990 0.410372 0.152923 0.039 Uiso 1 1 calc R U . . .
H11F H 0.243889 0.369135 0.128435 0.039 Uiso 1 1 calc R U . . .
C113 C 0.34001(15) 0.47259(7) -0.09282(12) 0.0348(6) Uani 1 1 d . . . . .
H11G H 0.385357 0.472476 -0.122210 0.052 Uiso 1 1 calc R U . . .
H11H H 0.344214 0.497182 -0.062843 0.052 Uiso 1 1 calc R U . . .
H11I H 0.288112 0.473332 -0.121905 0.052 Uiso 1 1 calc R U . . .
C114 C 0.42882(14) 0.32491(7) -0.05946(11) 0.0294(5) Uani 1 1 d . . . . .
H11J H 0.476932 0.334835 -0.080820 0.044 Uiso 1 1 calc R U . . .
H11K H 0.392183 0.310368 -0.094125 0.044 Uiso 1 1 calc R U . . .
H11L H 0.445989 0.305746 -0.021638 0.044 Uiso 1 1 calc R U . . .
C115 C 0.0972(4) 0.3686(2) 0.3085(3) 0.0460(17) Uani 0.4286(19) 1 d . . P A 1
H11M H 0.122791 0.396178 0.303236 0.055 Uiso 0.4286(19) 1 calc R U P A 1
H11N H 0.037550 0.371893 0.298054 0.055 Uiso 0.4286(19) 1 calc R U P A 1
Cl1 Cl 0.13377(9) 0.33385(5) 0.24845(7) 0.0378(5) Uani 0.4286(19) 1 d . . P A 1
Cl2 Cl 0.11723(12) 0.35212(6) 0.39392(8) 0.0614(6) Uani 0.429(2) 1 d . . P A 1

loop_
_atom_site_aniso_label
_atom_site_aniso_U_11
_atom_site_aniso_U_22
_atom_site_aniso_U_33
_atom_site_aniso_U_23
_atom_site_aniso_U_13
_atom_site_aniso_U_12
P1 0.0195(3) 0.0234(3) 0.0190(3) 0.0021(2) 0.0036(2) 0.0008(2)
P2 0.0200(3) 0.0258(3) 0.0175(3) 0.0027(2) 0.0021(2) -0.0026(2)
P3 0.0196(3) 0.0193(3) 0.0167(3) -0.0006(2) 0.0024(2) -0.0012(2)
P4 0.0170(3) 0.0220(3) 0.0206(3) 0.0024(2) 0.0051(2) 0.0017(2)
P5 0.0214(3) 0.0207(3) 0.0167(3) 0.0002(2) 0.0050(2) 0.0043(2)
P6 0.0170(3) 0.0198(3) 0.0166(3) 0.0009(2) 0.0028(2) -0.0001(2)
N1 0.0177(9) 0.0244(9) 0.0173(9) 0.0013(7) 0.0032(7) -0.0007(7)
N2 0.0147(8) 0.0215(9) 0.0153(8) 0.0012(7) 0.0030(7) 0.0011(7)
C1 0.0201(11) 0.0240(11) 0.0197(11) 0.0009(9) 0.0026(9) -0.0006(9)
C2 0.0226(11) 0.0237(11) 0.0179(10) 0.0021(9) 0.0000(9) -0.0004(9)
C3 0.0208(11) 0.0232(11) 0.0196(11) 0.0021(9) 0.0028(9) -0.0016(9)
C4 0.0252(11) 0.0246(11) 0.0182(11) -0.0011(9) 0.0060(9) -0.0008(9)
C5 0.0292(12) 0.0266(12) 0.0156(10) -0.0003(9) 0.0058(9) 0.0022(9)
C6 0.0398(13) 0.0250(12) 0.0180(11) 0.0001(9) 0.0071(10) 0.0048(10)
C7 0.0465(15) 0.0259(12) 0.0223(12) -0.0021(10) 0.0128(11) -0.0045(11)
C8 0.0331(13) 0.0323(13) 0.0246(12) -0.0042(10) 0.0116(10) -0.0090(11)
C9 0.0292(12) 0.0304(12) 0.0204(11) -0.0009(9) 0.0084(9) -0.0026(10)
C10 0.0273(12) 0.0301(12) 0.0233(11) 0.0038(10) 0.0017(9) 0.0053(10)
C11 0.0635(18) 0.0296(14) 0.0466(16) 0.0060(12) 0.0156(14) -0.0077(13)
C12 0.0227(12) 0.0420(15) 0.0434(15) 0.0063(12) 0.0051(11) -0.0052(11)
C13 0.0192(10) 0.0245(11) 0.0205(11) 0.0013(9) 0.0038(9) -0.0016(9)
C14 0.0207(11) 0.0258(11) 0.0226(11) 0.0021(9) 0.0034(9) 0.0000(9)
C15 0.0263(12) 0.0254(12) 0.0204(11) 0.0023(9) 0.0050(9) -0.0022(9)
C16 0.0200(11) 0.0203(11) 0.0264(11) 0.0005(9) 0.0037(9) -0.0044(9)
C17 0.0242(11) 0.0198(11) 0.0283(12) 0.0049(9) 0.0000(9) -0.0013(9)
C18 0.0194(10) 0.0234(11) 0.0224(11) 0.0021(9) 0.0019(9) -0.0034(9)
C19 0.0416(14) 0.0357(13) 0.0199(11) 0.0026(10) 0.0040(10) 0.0120(11)
C20 0.0285(12) 0.0221(11) 0.0299(12) 0.0004(9) 0.0065(10) -0.0010(9)
C21 0.0366(13) 0.0304(12) 0.0244(12) 0.0059(10) 0.0011(10) 0.0044(11)
C22 0.0191(10) 0.0256(11) 0.0197(11) 0.0033(9) -0.0010(9) 0.0016(9)
C23 0.0218(11) 0.0261(12) 0.0200(11) 0.0053(9) -0.0005(9) 0.0012(9)
C24 0.0315(12) 0.0251(12) 0.0249(12) 0.0062(9) 0.0021(10) 0.0008(10)
C25 0.0389(13) 0.0276(12) 0.0241(12) 0.0017(10) 0.0010(10) 0.0053(11)
C26 0.0384(13) 0.0333(13) 0.0215(12) 0.0028(10) 0.0100(10) 0.0068(11)
C27 0.0263(12) 0.0307(12) 0.0222(11) 0.0028(9) 0.0047(9) 0.0014(10)
C28 0.0278(12) 0.0250(12) 0.0254(12) 0.0046(9) 0.0053(9) -0.0035(10)
C29 0.071(2) 0.0290(14) 0.0390(15) -0.0029(11) 0.0137(14) 0.0003(13)
C30 0.0408(14) 0.0406(15) 0.0346(14) -0.0017(11) 0.0193(11) -0.0053(12)
C31 0.0219(11) 0.0242(11) 0.0195(11) 0.0023(9) 0.0057(9) -0.0012(9)
C32 0.0223(11) 0.0266(12) 0.0201(11) 0.0027(9) 0.0042(9) 0.0003(9)
C33 0.0247(12) 0.0324(13) 0.0218(11) 0.0027(10) 0.0020(9) 0.0034(10)
C34 0.0304(12) 0.0296(12) 0.0249(12) 0.0073(10) 0.0103(10) 0.0093(10)
C35 0.0304(12) 0.0206(11) 0.0331(13) 0.0052(10) 0.0133(10) 0.0005(10)
C36 0.0247(11) 0.0256(12) 0.0239(11) 0.0000(9) 0.0073(9) -0.0006(9)
C37 0.0260(12) 0.0380(14) 0.0321(13) 0.0105(11) -0.0075(10) -0.0078(11)
C38 0.0439(15) 0.0449(15) 0.0345(14) 0.0177(12) 0.0054(12) 0.0053(13)
C39 0.0418(15) 0.0346(14) 0.0397(15) 0.0037(11) -0.0013(12) -0.0132(12)
C40 0.0199(10) 0.0164(10) 0.0191(10) 0.0019(8) 0.0038(8) -0.0012(8)
C41 0.0257(11) 0.0157(10) 0.0186(10) 0.0021(8) 0.0017(9) -0.0044(9)
C42 0.0226(11) 0.0200(11) 0.0190(10) 0.0029(8) -0.0007(9) -0.0019(9)
C43 0.0248(11) 0.0181(11) 0.0226(11) 0.0036(9) 0.0052(9) -0.0016(9)
C44 0.0304(12) 0.0189(11) 0.0176(10) -0.0022(8) 0.0061(9) -0.0003(9)
C45 0.0260(11) 0.0192(10) 0.0169(10) 0.0003(8) 0.0024(9) -0.0029(9)
C46 0.0307(12) 0.0235(11) 0.0214(11) -0.0036(9) -0.0036(9) 0.0022(10)
C47 0.0312(13) 0.0303(13) 0.0308(13) -0.0013(10) 0.0051(10) 0.0068(10)
C48 0.0342(13) 0.0332(13) 0.0296(13) -0.0130(11) -0.0037(10) 0.0070(11)
C49 0.0190(10) 0.0181(10) 0.0191(10) -0.0001(8) 0.0011(8) 0.0011(8)
C50 0.0193(10) 0.0239(11) 0.0194(10) -0.0003(9) 0.0016(8) 0.0024(9)
C51 0.0265(12) 0.0265(12) 0.0283(12) -0.0074(10) 0.0052(10) 0.0046(10)
C52 0.0358(13) 0.0213(12) 0.0383(14) -0.0056(10) 0.0076(11) -0.0039(10)
C53 0.0315(12) 0.0253(12) 0.0322(13) 0.0019(10) 0.0110(10) -0.0037(10)
C54 0.0226(11) 0.0223(11) 0.0217(11) 0.0009(9) 0.0039(9) 0.0015(9)
C55 0.0303(12) 0.0309(12) 0.0240(12) -0.0060(10) 0.0109(10) 0.0013(10)
C56 0.0663(19) 0.0250(14) 0.0603(19) -0.0109(13) 0.0216(15) -0.0110(13)
C57 0.0346(13) 0.0258(12) 0.0275(12) -0.0007(10) 0.0153(10) -0.0036(10)
C58 0.0180(10) 0.0199(10) 0.0194(10) 0.0028(8) 0.0047(8) 0.0002(8)
C59 0.0221(11) 0.0210(11) 0.0169(10) -0.0014(8) 0.0027(8) 0.0027(9)
C60 0.0180(10) 0.0198(10) 0.0180(10) 0.0012(8) 0.0036(8) 0.0005(8)
C61 0.0230(11) 0.0188(10) 0.0208(11) 0.0060(9) 0.0098(9) 0.0029(9)
C62 0.0299(12) 0.0201(11) 0.0231(11) 0.0065(9) 0.0128(9) 0.0011(9)
C63 0.0399(13) 0.0198(11) 0.0280(12) 0.0050(9) 0.0163(10) -0.0014(10)
C64 0.0398(14) 0.0241(12) 0.0353(13) 0.0118(10) 0.0233(11) 0.0089(11)
C65 0.0268(12) 0.0281(12) 0.0385(14) 0.0139(11) 0.0176(10) 0.0091(10)
C66 0.0251(11) 0.0253(12) 0.0280(12) 0.0129(9) 0.0134(9) 0.0045(9)
C67 0.0307(12) 0.0205(11) 0.0318(13) -0.0019(9) 0.0060(10) -0.0035(10)
C68 0.0553(17) 0.0274(13) 0.0579(18) 0.0050(12) 0.0299(14) 0.0109(12)
C69 0.0212(12) 0.0396(14) 0.0391(14) 0.0073(11) 0.0040(10) 0.0069(10)
C70 0.0152(10) 0.0212(11) 0.0261(11) 0.0018(9) 0.0043(9) 0.0015(8)
C71 0.0192(11) 0.0257(12) 0.0341(13) -0.0038(10) 0.0025(9) -0.0002(9)
C72 0.0259(12) 0.0233(12) 0.0526(16) -0.0062(11) -0.0003(11) -0.0038(10)
C73 0.0211(11) 0.0232(12) 0.0533(16) 0.0077(11) 0.0040(11) 0.0004(10)
C74 0.0212(11) 0.0261(12) 0.0331(13) 0.0078(10) 0.0074(10) 0.0043(9)
C75 0.0152(10) 0.0213(11) 0.0283(12) 0.0039(9) 0.0053(9) 0.0019(9)
C76 0.0367(14) 0.0387(14) 0.0375(14) -0.0131(12) 0.0004(11) -0.0052(12)
C77 0.0348(14) 0.0290(14) 0.075(2) 0.0113(13) 0.0099(14) -0.0087(11)
C78 0.0272(12) 0.0301(12) 0.0229(11) 0.0031(9) 0.0085(9) -0.0022(10)
C79 0.0197(10) 0.0191(10) 0.0158(10) -0.0017(8) 0.0005(8) -0.0015(8)
C80 0.0201(10) 0.0231(11) 0.0152(10) -0.0017(8) 0.0006(8) 0.0023(9)
C81 0.0182(10) 0.0210(11) 0.0194(10) -0.0037(8) -0.0006(8) 0.0029(8)
C82 0.0207(11) 0.0223(11) 0.0208(11) -0.0016(9) -0.0025(9) -0.0036(9)
C83 0.0219(11) 0.0262(12) 0.0218(11) 0.0000(9) 0.0066(9) -0.0036(9)
C84 0.0203(11) 0.0220(11) 0.0222(11) -0.0044(9) 0.0040(9) -0.0018(9)
C85 0.0336(13) 0.0264(12) 0.0301(12) 0.0058(10) 0.0152(10) 0.0121(10)
C86 0.0306(12) 0.0270(12) 0.0301(13) 0.0047(10) 0.0046(10) 0.0005(10)
C87 0.0345(13) 0.0254(12) 0.0403(14) -0.0003(10) 0.0219(11) -0.0002(10)
C88 0.0349(12) 0.0207(11) 0.0184(11) 0.0014(9) 0.0115(9) -0.0013(10)
C89 0.0294(12) 0.0270(12) 0.0272(12) -0.0028(10) 0.0104(10) -0.0096(10)
C90 0.0424(15) 0.0386(15) 0.0309(13) -0.0098(11) 0.0134(11) -0.0208(12)
C91 0.0692(19) 0.0255(13) 0.0325(14) -0.0059(11) 0.0297(14) -0.0166(13)
C92 0.086(2) 0.0213(12) 0.0315(14) 0.0036(10) 0.0315(15) 0.0107(13)
C93 0.0683(18) 0.0269(13) 0.0235(12) 0.0031(10) 0.0160(12) 0.0181(13)
C94 0.0302(13) 0.0496(16) 0.0373(14) -0.0118(12) -0.0090(11) -0.0001(12)
C95 0.110(3) 0.0366(16) 0.0532(19) -0.0225(14) 0.0399(19) -0.0260(17)
C96 0.128(3) 0.075(2) 0.0422(18) -0.0104(16) -0.0137(19) 0.081(2)
C97 0.0174(10) 0.0194(10) 0.0175(10) -0.0009(8) 0.0038(8) -0.0004(8)
C98 0.0215(11) 0.0207(11) 0.0222(11) 0.0006(9) 0.0014(9) 0.0003(9)
C99 0.0197(11) 0.0254(12) 0.0280(12) 0.0012(9) -0.0003(9) 0.0008(9)
C100 0.0203(11) 0.0235(11) 0.0294(12) -0.0019(9) 0.0075(9) -0.0005(9)
C101 0.0270(11) 0.0199(11) 0.0199(11) 0.0014(9) 0.0072(9) -0.0022(9)
C102 0.0233(11) 0.0181(10) 0.0168(10) -0.0033(8) 0.0030(8) 0.0006(9)
C103 0.0216(11) 0.0325(13) 0.0288(12) 0.0092(10) -0.0055(9) -0.0062(10)
C104 0.0229(12) 0.0411(14) 0.0431(15) 0.0079(12) 0.0100(11) -0.0034(11)
C105 0.0279(12) 0.0235(11) 0.0260(12) 0.0062(9) -0.0019(10) -0.0043(9)
C106 0.0161(10) 0.0230(11) 0.0172(10) 0.0024(8) 0.0002(8) -0.0031(8)
C107 0.0174(10) 0.0237(11) 0.0206(11) 0.0024(9) -0.0002(8) -0.0015(9)
C108 0.0206(11) 0.0223(11) 0.0278(12) 0.0034(9) -0.0023(9) -0.0017(9)
C109 0.0223(11) 0.0268(12) 0.0257(12) 0.0077(9) -0.0031(9) -0.0074(9)
C110 0.0233(11) 0.0360(13) 0.0174(11) 0.0051(9) 0.0024(9) -0.0078(10)
C111 0.0179(10) 0.0295(12) 0.0184(11) 0.0012(9) 0.0010(8) -0.0038(9)
C112 0.0257(12) 0.0252(12) 0.0279(12) 0.0024(9) 0.0063(10) 0.0063(9)
C113 0.0368(14) 0.0337(13) 0.0333(13) 0.0117(11) 0.0005(11) -0.0075(11)
C114 0.0320(13) 0.0352(13) 0.0228(12) 0.0018(10) 0.0119(10) 0.0007(10)
C115 0.047(4) 0.045(4) 0.044(4) -0.010(3) -0.005(3) 0.022(3)
Cl1 0.0391(8) 0.0425(9) 0.0317(8) -0.0040(6) 0.0023(6) -0.0011(6)
Cl2 0.0793(13) 0.0718(13) 0.0328(9) -0.0060(8) 0.0032(8) 0.0338(10)

loop_
_atom_type_symbol
_atom_type_description
_atom_type_scat_dispersion_real
_atom_type_scat_dispersion_imag
_atom_type_scat_source
C C 0.0033 0.0016 'International Tables Vol C Tables 4.2.6.8 and 6.1.1.4'
H H 0.0000 0.0000 'International Tables Vol C Tables 4.2.6.8 and 6.1.1.4'
N N 0.0061 0.0033 'International Tables Vol C Tables 4.2.6.8 and 6.1.1.4'
P P 0.1023 0.0942 'International Tables Vol C Tables 4.2.6.8 and 6.1.1.4'
Cl Cl 0.1484 0.1585 'International Tables Vol C Tables 4.2.6.8 and 6.1.1.4'

loop_
_geom_angle_atom_site_label_1
_geom_angle_atom_site_label_2
_geom_angle_atom_site_label_3
_geom_angle
C4 P1 C13 105.74(9)
C4 P1 C1 113.44(10)
C13 P1 C1 95.48(9)
C22 P2 C31 103.17(9)
C22 P2 C2 113.72(10)
C31 P2 C2 99.56(9)
C49 P3 C40 104.86(9)
C49 P3 C3 94.68(9)
C40 P3 C3 110.89(9)
C61 P4 C70 103.99(9)
C61 P4 C58 114.26(10)
C70 P4 C58 94.74(9)
C79 P5 C88 107.31(9)
C79 P5 C59 112.44(9)
C88 P5 C59 96.64(9)
C106 P6 C97 108.32(9)
C106 P6 C60 99.06(9)
C97 P6 C60 102.83(9)
C1 N1 C3 109.12(15)
C1 N1 C2 110.17(15)
C3 N1 C2 109.35(15)
C58 N2 C60 107.92(15)
C58 N2 C59 110.08(15)
C60 N2 C59 108.11(15)
N1 C1 P1 116.90(14)
N1 C1 H1A 108.1
P1 C1 H1A 108.1
N1 C1 H1B 108.1
P1 C1 H1B 108.1
H1A C1 H1B 107.3
N1 C2 P2 114.40(14)
N1 C2 H2A 108.7
P2 C2 H2A 108.7
N1 C2 H2B 108.7
P2 C2 H2B 108.7
H2A C2 H2B 107.6
N1 C3 P3 114.91(14)
N1 C3 H3A 108.5
P3 C3 H3A 108.5
N1 C3 H3B 108.5
P3 C3 H3B 108.5
H3A C3 H3B 107.5
C5 C4 C9 118.13(19)
C5 C4 P1 128.69(16)
C9 C4 P1 112.97(16)
C6 C5 C4 119.4(2)
C6 C5 C10 116.7(2)
C4 C5 C10 123.96(19)
C7 C6 C5 122.8(2)
C7 C6 H6 118.6
C5 C6 H6 118.6
C8 C7 C6 117.1(2)
C8 C7 C11 121.7(2)
C6 C7 C11 121.2(2)
C7 C8 C9 122.6(2)
C7 C8 H8 118.7
C9 C8 H8 118.7
C8 C9 C4 120.0(2)
C8 C9 C12 117.5(2)
C4 C9 C12 122.5(2)
C5 C10 H10A 109.5
C5 C10 H10B 109.5
H10A C10 H10B 109.5
C5 C10 H10C 109.5
H10A C10 H10C 109.5
H10B C10 H10C 109.5
C7 C11 H11A 109.5
C7 C11 H11B 109.5
H11A C11 H11B 109.5
C7 C11 H11C 109.5
H11A C11 H11C 109.5
H11B C11 H11C 109.5
C9 C12 H12A 109.5
C9 C12 H12B 109.5
H12A C12 H12B 109.5
C9 C12 H12C 109.5
H12A C12 H12C 109.5
H12B C12 H12C 109.5
C14 C13 C18 118.33(19)
C14 C13 P1 125.87(16)
C18 C13 P1 115.79(15)
C15 C14 C13 119.30(19)
C15 C14 C19 116.88(19)
C13 C14 C19 123.81(19)
C16 C15 C14 123.1(2)
C16 C15 H15 118.4
C14 C15 H15 118.4
C15 C16 C17 117.05(19)
C15 C16 C20 121.01(19)
C17 C16 C20 121.94(19)
C16 C17 C18 122.2(2)
C16 C17 H17 118.9
C18 C17 H17 118.9
C17 C18 C13 119.96(19)
C17 C18 C21 118.04(19)
C13 C18 C21 121.99(19)
C14 C19 H19A 109.5
C14 C19 H19B 109.5
H19A C19 H19B 109.5
C14 C19 H19C 109.5
H19A C19 H19C 109.5
H19B C19 H19C 109.5
C16 C20 H20A 109.5
C16 C20 H20B 109.5
H20A C20 H20B 109.5
C16 C20 H20C 109.5
H20A C20 H20C 109.5
H20B C20 H20C 109.5
C18 C21 H21A 109.5
C18 C21 H21B 109.5
H21A C21 H21B 109.5
C18 C21 H21C 109.5
H21A C21 H21C 109.5
H21B C21 H21C 109.5
C23 C22 C27 118.1(2)
C23 C22 P2 128.36(16)
C27 C22 P2 113.44(16)
C24 C23 C22 119.5(2)
C24 C23 C28 117.09(19)
C22 C23 C28 123.37(19)
C25 C24 C23 122.5(2)
C25 C24 H24 118.7
C23 C24 H24 118.7
C26 C25 C24 117.3(2)
C26 C25 C29 121.9(2)
C24 C25 C29 120.8(2)
C25 C26 C27 122.4(2)
C25 C26 H26 118.8
C27 C26 H26 118.8
C26 C27 C22 119.8(2)
C26 C27 C30 117.6(2)
C22 C27 C30 122.6(2)
C23 C28 H28A 109.5
C23 C28 H28B 109.5
H28A C28 H28B 109.5
C23 C28 H28C 109.5
H28A C28 H28C 109.5
H28B C28 H28C 109.5
C25 C29 H29A 109.5
C25 C29 H29B 109.5
H29A C29 H29B 109.5
C25 C29 H29C 109.5
H29A C29 H29C 109.5
H29B C29 H29C 109.5
C27 C30 H30A 109.5
C27 C30 H30B 109.5
H30A C30 H30B 109.5
C27 C30 H30C 109.5
H30A C30 H30C 109.5
H30B C30 H30C 109.5
C32 C31 C36 118.71(19)
C32 C31 P2 124.81(16)
C36 C31 P2 115.98(16)
C33 C32 C31 119.1(2)
C33 C32 C37 117.06(19)
C31 C32 C37 123.87(19)
C34 C33 C32 122.5(2)
C34 C33 H33 118.8
C32 C33 H33 118.8
C35 C34 C33 117.8(2)
C35 C34 C38 121.0(2)
C33 C34 C38 121.2(2)
C34 C35 C36 122.0(2)
C34 C35 H35 119.0
C36 C35 H35 119.0
C35 C36 C31 119.7(2)
C35 C36 C39 118.2(2)
C31 C36 C39 122.1(2)
C32 C37 H37A 109.5
C32 C37 H37B 109.5
H37A C37 H37B 109.5
C32 C37 H37C 109.5
H37A C37 H37C 109.5
H37B C37 H37C 109.5
C34 C38 H38A 109.5
C34 C38 H38B 109.5
H38A C38 H38B 109.5
C34 C38 H38C 109.5
H38A C38 H38C 109.5
H38B C38 H38C 109.5
C36 C39 H39A 109.5
C36 C39 H39B 109.5
H39A C39 H39B 109.5
C36 C39 H39C 109.5
H39A C39 H39C 109.5
H39B C39 H39C 109.5
C45 C40 C41 117.96(18)
C45 C40 P3 125.43(15)
C41 C40 P3 116.16(15)
C42 C41 C40 119.87(18)
C42 C41 C46 116.91(18)
C40 C41 C46 123.19(18)
C43 C42 C41 122.55(19)
C43 C42 H42 118.7
C41 C42 H42 118.7
C44 C43 C42 117.32(19)
C44 C43 C47 121.49(19)
C42 C43 C47 121.13(19)
C43 C44 C45 122.69(19)
C43 C44 H44 118.7
C45 C44 H44 118.7
C44 C45 C40 119.41(18)
C44 C45 C48 116.81(18)
C40 C45 C48 123.77(19)
C41 C46 H46A 109.5
C41 C46 H46B 109.5
H46A C46 H46B 109.5
C41 C46 H46C 109.5
H46A C46 H46C 109.5
H46B C46 H46C 109.5
C43 C47 H47A 109.5
C43 C47 H47B 109.5
H47A C47 H47B 109.5
C43 C47 H47C 109.5
H47A C47 H47C 109.5
H47B C47 H47C 109.5
C45 C48 H48A 109.5
C45 C48 H48B 109.5
H48A C48 H48B 109.5
C45 C48 H48C 109.5
H48A C48 H48C 109.5
H48B C48 H48C 109.5
C54 C49 C50 119.06(18)
C54 C49 P3 124.29(15)
C50 C49 P3 116.43(15)
C51 C50 C49 119.54(19)
C51 C50 C55 118.25(19)
C49 C50 C55 122.20(18)
C52 C51 C50 122.0(2)
C52 C51 H51 119.0
C50 C51 H51 119.0
C51 C52 C53 117.7(2)
C51 C52 C56 121.4(2)
C53 C52 C56 120.8(2)
C52 C53 C54 122.5(2)
C52 C53 H53 118.8
C54 C53 H53 118.8
C53 C54 C49 119.17(19)
C53 C54 C57 117.15(19)
C49 C54 C57 123.67(18)
C50 C55 H55A 109.5
C50 C55 H55B 109.5
H55A C55 H55B 109.5
C50 C55 H55C 109.5
H55A C55 H55C 109.5
H55B C55 H55C 109.5
C52 C56 H56A 109.5
C52 C56 H56B 109.5
H56A C56 H56B 109.5
C52 C56 H56C 109.5
H56A C56 H56C 109.5
H56B C56 H56C 109.5
C54 C57 H57A 109.5
C54 C57 H57B 109.5
H57A C57 H57B 109.5
C54 C57 H57C 109.5
H57A C57 H57C 109.5
H57B C57 H57C 109.5
N2 C58 P4 116.59(13)
N2 C58 H58A 108.1
P4 C58 H58A 108.1
N2 C58 H58B 108.1
P4 C58 H58B 108.1
H58A C58 H58B 107.3
N2 C59 P5 113.57(14)
N2 C59 H59A 108.9
P5 C59 H59A 108.9
N2 C59 H59B 108.9
P5 C59 H59B 108.9
H59A C59 H59B 107.7
N2 C60 P6 113.12(13)
N2 C60 H60A 109.0
P6 C60 H60A 109.0
N2 C60 H60B 109.0
P6 C60 H60B 109.0
H60A C60 H60B 107.8
C62 C61 C66 118.40(19)
C62 C61 P4 128.53(16)
C66 C61 P4 112.96(16)
C63 C62 C61 119.4(2)
C63 C62 C67 116.9(2)
C61 C62 C67 123.65(19)
C64 C63 C62 122.6(2)
C64 C63 H63 118.7
C62 C63 H63 118.7
C65 C64 C63 117.6(2)
C65 C64 C68 120.9(2)
C63 C64 C68 121.4(2)
C64 C65 C66 122.1(2)
C64 C65 H65 119.0
C66 C65 H65 119.0
C65 C66 C61 119.8(2)
C65 C66 C69 117.5(2)
C61 C66 C69 122.64(19)
C62 C67 H67A 109.5
C62 C67 H67B 109.5
H67A C67 H67B 109.5
C62 C67 H67C 109.5
H67A C67 H67C 109.5
H67B C67 H67C 109.5
C64 C68 H68A 109.5
C64 C68 H68B 109.5
H68A C68 H68B 109.5
C64 C68 H68C 109.5
H68A C68 H68C 109.5
H68B C68 H68C 109.5
C66 C69 H69A 109.5
C66 C69 H69B 109.5
H69A C69 H69B 109.5
C66 C69 H69C 109.5
H69A C69 H69C 109.5
H69B C69 H69C 109.5
C71 C70 C75 119.03(19)
C71 C70 P4 116.27(16)
C75 C70 P4 124.66(16)
C72 C71 C70 119.4(2)
C72 C71 C76 118.3(2)
C70 C71 C76 122.3(2)
C73 C72 C71 122.3(2)
C73 C72 H72 118.9
C71 C72 H72 118.9
C74 C73 C72 117.5(2)
C74 C73 C77 120.9(2)
C72 C73 C77 121.6(2)
C73 C74 C75 122.8(2)
C73 C74 H74 118.6
C75 C74 H74 118.6
C74 C75 C70 118.9(2)
C74 C75 C78 117.05(19)
C70 C75 C78 124.03(18)
C71 C76 H76A 109.5
C71 C76 H76B 109.5
H76A C76 H76B 109.5
C71 C76 H76C 109.5
H76A C76 H76C 109.5
H76B C76 H76C 109.5
C73 C77 H77A 109.5
C73 C77 H77B 109.5
H77A C77 H77B 109.5
C73 C77 H77C 109.5
H77A C77 H77C 109.5
H77B C77 H77C 109.5
C75 C78 H78A 109.5
C75 C78 H78B 109.5
H78A C78 H78B 109.5
C75 C78 H78C 109.5
H78A C78 H78C 109.5
H78B C78 H78C 109.5
C80 C79 C84 118.36(18)
C80 C79 P5 127.16(15)
C84 C79 P5 113.90(15)
C81 C80 C79 119.57(18)
C81 C80 C85 116.49(18)
C79 C80 C85 123.92(18)
C80 C81 C82 122.91(19)
C80 C81 H81 118.5
C82 C81 H81 118.5
C83 C82 C81 117.04(19)
C83 C82 C86 122.33(19)
C81 C82 C86 120.63(19)
C82 C83 C84 122.43(19)
C82 C83 H83 118.8
C84 C83 H83 118.8
C83 C84 C79 119.58(19)
C83 C84 C87 118.26(19)
C79 C84 C87 122.16(19)
C80 C85 H85A 109.5
C80 C85 H85B 109.5
H85A C85 H85B 109.5
C80 C85 H85C 109.5
H85A C85 H85C 109.5
H85B C85 H85C 109.5
C82 C86 H86A 109.5
C82 C86 H86B 109.5
H86A C86 H86B 109.5
C82 C86 H86C 109.5
H86A C86 H86C 109.5
H86B C86 H86C 109.5
C84 C87 H87A 109.5
C84 C87 H87B 109.5
H87A C87 H87B 109.5
C84 C87 H87C 109.5
H87A C87 H87C 109.5
H87B C87 H87C 109.5
C89 C88 C93 119.1(2)
C89 C88 P5 125.27(17)
C93 C88 P5 115.60(17)
C90 C89 C88 118.8(2)
C90 C89 C94 118.0(2)
C88 C89 C94 123.1(2)
C91 C90 C89 122.7(2)
C91 C90 H90 118.7
C89 C90 H90 118.7
C92 C91 C90 117.8(2)
C92 C91 C95 121.2(3)
C90 C91 C95 121.0(3)
C91 C92 C93 122.4(2)
C91 C92 H92 118.8
C93 C92 H92 118.8
C92 C93 C88 119.2(2)
C92 C93 C96 118.8(2)
C88 C93 C96 122.0(2)
C89 C94 H94A 109.5
C89 C94 H94B 109.5
H94A C94 H94B 109.5
C89 C94 H94C 109.5
H94A C94 H94C 109.5
H94B C94 H94C 109.5
C91 C95 H95A 109.5
C91 C95 H95B 109.5
H95A C95 H95B 109.5
C91 C95 H95C 109.5
H95A C95 H95C 109.5
H95B C95 H95C 109.5
C93 C96 H96A 109.5
C93 C96 H96B 109.5
H96A C96 H96B 109.5
C93 C96 H96C 109.5
H96A C96 H96C 109.5
H96B C96 H96C 109.5
C98 C97 C102 118.25(18)
C98 C97 P6 125.09(15)
C102 C97 P6 116.14(14)
C99 C98 C97 119.30(19)
C99 C98 C103 115.96(18)
C97 C98 C103 124.70(18)
C100 C99 C98 122.6(2)
C100 C99 H99 118.7
C98 C99 H99 118.7
C101 C100 C99 117.27(19)
C101 C100 C104 121.3(2)
C99 C100 C104 121.4(2)
C100 C101 C102 122.48(19)
C100 C101 H101 118.8
C102 C101 H101 118.8
C101 C102 C97 119.57(18)
C101 C102 C105 117.14(18)
C97 C102 C105 123.16(18)
C98 C103 H10D 109.5
C98 C103 H10E 109.5
H10D C103 H10E 109.5
C98 C103 H10F 109.5
H10D C103 H10F 109.5
H10E C103 H10F 109.5
C100 C104 H10G 109.5
C100 C104 H10H 109.5
H10G C104 H10H 109.5
C100 C104 H10I 109.5
H10G C104 H10I 109.5
H10H C104 H10I 109.5
C102 C105 H10J 109.5
C102 C105 H10K 109.5
H10J C105 H10K 109.5
C102 C105 H10L 109.5
H10J C105 H10L 109.5
H10K C105 H10L 109.5
C107 C106 C111 118.45(19)
C107 C106 P6 124.52(15)
C111 C106 P6 116.98(15)
C108 C107 C106 119.67(19)
C108 C107 C112 117.01(19)
C106 C107 C112 123.31(18)
C107 C108 C109 122.3(2)
C107 C108 H108 118.8
C109 C108 H108 118.8
C110 C109 C108 117.72(19)
C110 C109 C113 120.9(2)
C108 C109 C113 121.3(2)
C109 C110 C111 122.4(2)
C109 C110 H110 118.8
C111 C110 H110 118.8
C110 C111 C106 119.4(2)
C110 C111 C114 117.32(19)
C106 C111 C114 123.24(19)
C107 C112 H11D 109.5
C107 C112 H11E 109.5
H11D C112 H11E 109.5
C107 C112 H11F 109.5
H11D C112 H11F 109.5
H11E C112 H11F 109.5
C109 C113 H11G 109.5
C109 C113 H11H 109.5
H11G C113 H11H 109.5
C109 C113 H11I 109.5
H11G C113 H11I 109.5
H11H C113 H11I 109.5
C111 C114 H11J 109.5
C111 C114 H11K 109.5
H11J C114 H11K 109.5
C111 C114 H11L 109.5
H11J C114 H11L 109.5
H11K C114 H11L 109.5
Cl2 C115 Cl1 113.2(3)
Cl2 C115 H11M 108.9
Cl1 C115 H11M 108.9
Cl2 C115 H11N 108.9
Cl1 C115 H11N 108.9
H11M C115 H11N 107.8

loop_
_geom_bond_atom_site_label_1
_geom_bond_atom_site_label_2
_geom_bond_distance
P1 C4 1.850(2)
P1 C13 1.857(2)
P1 C1 1.867(2)
P2 C22 1.844(2)
P2 C31 1.851(2)
P2 C2 1.863(2)
P3 C49 1.854(2)
P3 C40 1.856(2)
P3 C3 1.880(2)
P4 C61 1.848(2)
P4 C70 1.853(2)
P4 C58 1.869(2)
P5 C79 1.846(2)
P5 C88 1.849(2)
P5 C59 1.860(2)
P6 C106 1.850(2)
P6 C97 1.858(2)
P6 C60 1.873(2)
N1 C1 1.474(3)
N1 C3 1.477(3)
N1 C2 1.483(2)
N2 C58 1.474(2)
N2 C60 1.476(2)
N2 C59 1.477(2)
C1 H1A 0.9900
C1 H1B 0.9900
C2 H2A 0.9900
C2 H2B 0.9900
C3 H3A 0.9900
C3 H3B 0.9900
C4 C5 1.413(3)
C4 C9 1.416(3)
C5 C6 1.395(3)
C5 C10 1.507(3)
C6 C7 1.390(3)
C6 H6 0.9500
C7 C8 1.382(3)
C7 C11 1.509(3)
C8 C9 1.390(3)
C8 H8 0.9500
C9 C12 1.510(3)
C10 H10A 0.9800
C10 H10B 0.9800
C10 H10C 0.9800
C11 H11A 0.9800
C11 H11B 0.9800
C11 H11C 0.9800
C12 H12A 0.9800
C12 H12B 0.9800
C12 H12C 0.9800
C13 C14 1.410(3)
C13 C18 1.416(3)
C14 C15 1.391(3)
C14 C19 1.509(3)
C15 C16 1.387(3)
C15 H15 0.9500
C16 C17 1.390(3)
C16 C20 1.506(3)
C17 C18 1.391(3)
C17 H17 0.9500
C18 C21 1.513(3)
C19 H19A 0.9800
C19 H19B 0.9800
C19 H19C 0.9800
C20 H20A 0.9800
C20 H20B 0.9800
C20 H20C 0.9800
C21 H21A 0.9800
C21 H21B 0.9800
C21 H21C 0.9800
C22 C23 1.414(3)
C22 C27 1.415(3)
C23 C24 1.391(3)
C23 C28 1.509(3)
C24 C25 1.389(3)
C24 H24 0.9500
C25 C26 1.383(3)
C25 C29 1.508(3)
C26 C27 1.389(3)
C26 H26 0.9500
C27 C30 1.514(3)
C28 H28A 0.9800
C28 H28B 0.9800
C28 H28C 0.9800
C29 H29A 0.9800
C29 H29B 0.9800
C29 H29C 0.9800
C30 H30A 0.9800
C30 H30B 0.9800
C30 H30C 0.9800
C31 C32 1.409(3)
C31 C36 1.412(3)
C32 C33 1.395(3)
C32 C37 1.506(3)
C33 C34 1.385(3)
C33 H33 0.9500
C34 C35 1.384(3)
C34 C38 1.505(3)
C35 C36 1.389(3)
C35 H35 0.9500
C36 C39 1.511(3)
C37 H37A 0.9800
C37 H37B 0.9800
C37 H37C 0.9800
C38 H38A 0.9800
C38 H38B 0.9800
C38 H38C 0.9800
C39 H39A 0.9800
C39 H39B 0.9800
C39 H39C 0.9800
C40 C45 1.412(3)
C40 C41 1.420(3)
C41 C42 1.387(3)
C41 C46 1.508(3)
C42 C43 1.385(3)
C42 H42 0.9500
C43 C44 1.385(3)
C43 C47 1.511(3)
C44 C45 1.398(3)
C44 H44 0.9500
C45 C48 1.511(3)
C46 H46A 0.9800
C46 H46B 0.9800
C46 H46C 0.9800
C47 H47A 0.9800
C47 H47B 0.9800
C47 H47C 0.9800
C48 H48A 0.9800
C48 H48B 0.9800
C48 H48C 0.9800
C49 C54 1.409(3)
C49 C50 1.411(3)
C50 C51 1.392(3)
C50 C55 1.509(3)
C51 C52 1.387(3)
C51 H51 0.9500
C52 C53 1.389(3)
C52 C56 1.514(3)
C53 C54 1.389(3)
C53 H53 0.9500
C54 C57 1.512(3)
C55 H55A 0.9800
C55 H55B 0.9800
C55 H55C 0.9800
C56 H56A 0.9800
C56 H56B 0.9800
C56 H56C 0.9800
C57 H57A 0.9800
C57 H57B 0.9800
C57 H57C 0.9800
C58 H58A 0.9900
C58 H58B 0.9900
C59 H59A 0.9900
C59 H59B 0.9900
C60 H60A 0.9900
C60 H60B 0.9900
C61 C62 1.406(3)
C61 C66 1.418(3)
C62 C63 1.396(3)
C62 C67 1.509(3)
C63 C64 1.390(3)
C63 H63 0.9500
C64 C65 1.383(3)
C64 C68 1.510(3)
C65 C66 1.394(3)
C65 H65 0.9500
C66 C69 1.509(3)
C67 H67A 0.9800
C67 H67B 0.9800
C67 H67C 0.9800
C68 H68A 0.9800
C68 H68B 0.9800
C68 H68C 0.9800
C69 H69A 0.9800
C69 H69B 0.9800
C69 H69C 0.9800
C70 C71 1.411(3)
C70 C75 1.414(3)
C71 C72 1.391(3)
C71 C76 1.513(3)
C72 C73 1.390(4)
C72 H72 0.9500
C73 C74 1.385(3)
C73 C77 1.511(3)
C74 C75 1.392(3)
C74 H74 0.9500
C75 C78 1.504(3)
C76 H76A 0.9800
C76 H76B 0.9800
C76 H76C 0.9800
C77 H77A 0.9800
C77 H77B 0.9800
C77 H77C 0.9800
C78 H78A 0.9800
C78 H78B 0.9800
C78 H78C 0.9800
C79 C80 1.409(3)
C79 C84 1.418(3)
C80 C81 1.390(3)
C80 C85 1.511(3)
C81 C82 1.391(3)
C81 H81 0.9500
C82 C83 1.387(3)
C82 C86 1.496(3)
C83 C84 1.397(3)
C83 H83 0.9500
C84 C87 1.505(3)
C85 H85A 0.9800
C85 H85B 0.9800
C85 H85C 0.9800
C86 H86A 0.9800
C86 H86B 0.9800
C86 H86C 0.9800
C87 H87A 0.9800
C87 H87B 0.9800
C87 H87C 0.9800
C88 C89 1.400(3)
C88 C93 1.413(3)
C89 C90 1.397(3)
C89 C94 1.503(3)
C90 C91 1.375(4)
C90 H90 0.9500
C91 C92 1.375(4)
C91 C95 1.515(3)
C92 C93 1.390(3)
C92 H92 0.9500
C93 C96 1.505(4)
C94 H94A 0.9800
C94 H94B 0.9800
C94 H94C 0.9800
C95 H95A 0.9800
C95 H95B 0.9800
C95 H95C 0.9800
C96 H96A 0.9800
C96 H96B 0.9800
C96 H96C 0.9800
C97 C98 1.411(3)
C97 C102 1.418(3)
C98 C99 1.395(3)
C98 C103 1.511(3)
C99 C100 1.389(3)
C99 H99 0.9500
C100 C101 1.386(3)
C100 C104 1.513(3)
C101 C102 1.389(3)
C101 H101 0.9500
C102 C105 1.508(3)
C103 H10D 0.9800
C103 H10E 0.9800
C103 H10F 0.9800
C104 H10G 0.9800
C104 H10H 0.9800
C104 H10I 0.9800
C105 H10J 0.9800
C105 H10K 0.9800
C105 H10L 0.9800
C106 C107 1.413(3)
C106 C111 1.416(3)
C107 C108 1.387(3)
C107 C112 1.518(3)
C108 C109 1.388(3)
C108 H108 0.9500
C109 C110 1.382(3)
C109 C113 1.507(3)
C110 C111 1.393(3)
C110 H110 0.9500
C111 C114 1.509(3)
C112 H11D 0.9800
C112 H11E 0.9800
C112 H11F 0.9800
C113 H11G 0.9800
C113 H11H 0.9800
C113 H11I 0.9800
C114 H11J 0.9800
C114 H11K 0.9800
C114 H11L 0.9800
C115 Cl2 1.744(6)
C115 Cl1 1.759(6)
C115 H11M 0.9900
C115 H11N 0.9900

loop_
_geom_torsion_atom_site_label_1
_geom_torsion_atom_site_label_2
_geom_torsion_atom_site_label_3
_geom_torsion_atom_site_label_4
_geom_torsion
C3 N1 C1 P1 -178.29(14)
C2 N1 C1 P1 -58.2(2)
C4 P1 C1 N1 -83.87(17)
C13 P1 C1 N1 166.34(15)
C1 N1 C2 P2 178.36(13)
C3 N1 C2 P2 -61.72(19)
C22 P2 C2 N1 -86.22(16)
C31 P2 C2 N1 164.73(15)
C1 N1 C3 P3 -62.11(19)
C2 N1 C3 P3 177.33(13)
C49 P3 C3 N1 144.86(15)
C40 P3 C3 N1 -107.28(15)
C13 P1 C4 C5 113.25(19)
C1 P1 C4 C5 9.9(2)
C13 P1 C4 C9 -72.24(17)
C1 P1 C4 C9 -175.55(15)
C9 C4 C5 C6 1.9(3)
P1 C4 C5 C6 176.20(16)
C9 C4 C5 C10 -179.30(19)
P1 C4 C5 C10 -5.0(3)
C4 C5 C6 C7 -0.3(3)
C10 C5 C6 C7 -179.2(2)
C5 C6 C7 C8 -1.4(3)
C5 C6 C7 C11 179.6(2)
C6 C7 C8 C9 1.5(3)
C11 C7 C8 C9 -179.5(2)
C7 C8 C9 C4 0.1(3)
C7 C8 C9 C12 179.7(2)
C5 C4 C9 C8 -1.9(3)
P1 C4 C9 C8 -177.01(16)
C5 C4 C9 C12 178.6(2)
P1 C4 C9 C12 3.4(3)
C4 P1 C13 C14 -33.7(2)
C1 P1 C13 C14 82.58(19)
C4 P1 C13 C18 147.37(16)
C1 P1 C13 C18 -96.39(17)
C18 C13 C14 C15 -1.4(3)
P1 C13 C14 C15 179.65(16)
C18 C13 C14 C19 177.6(2)
P1 C13 C14 C19 -1.4(3)
C13 C14 C15 C16 0.5(3)
C19 C14 C15 C16 -178.6(2)
C14 C15 C16 C17 0.4(3)
C14 C15 C16 C20 179.7(2)
C15 C16 C17 C18 -0.4(3)
C20 C16 C17 C18 -179.69(19)
C16 C17 C18 C13 -0.5(3)
C16 C17 C18 C21 179.1(2)
C14 C13 C18 C17 1.4(3)
P1 C13 C18 C17 -179.50(16)
C14 C13 C18 C21 -178.2(2)
P1 C13 C18 C21 0.9(3)
C31 P2 C22 C23 116.57(19)
C2 P2 C22 C23 9.8(2)
C31 P2 C22 C27 -66.67(17)
C2 P2 C22 C27 -173.48(15)
C27 C22 C23 C24 3.3(3)
P2 C22 C23 C24 179.93(16)
C27 C22 C23 C28 -178.46(19)
P2 C22 C23 C28 -1.8(3)
C22 C23 C24 C25 1.1(3)
C28 C23 C24 C25 -177.2(2)
C23 C24 C25 C26 -4.2(3)
C23 C24 C25 C29 176.5(2)
C24 C25 C26 C27 2.9(3)
C29 C25 C26 C27 -177.8(2)
C25 C26 C27 C22 1.4(3)
C25 C26 C27 C30 179.6(2)
C23 C22 C27 C26 -4.5(3)
P2 C22 C27 C26 178.36(17)
C23 C22 C27 C30 177.4(2)
P2 C22 C27 C30 0.3(3)
C22 P2 C31 C32 -30.5(2)
C2 P2 C31 C32 86.77(19)
C22 P2 C31 C36 141.22(16)
C2 P2 C31 C36 -101.50(17)
C36 C31 C32 C33 -5.4(3)
P2 C31 C32 C33 166.08(16)
C36 C31 C32 C37 173.4(2)
P2 C31 C32 C37 -15.1(3)
C31 C32 C33 C34 1.9(3)
C37 C32 C33 C34 -177.0(2)
C32 C33 C34 C35 2.5(3)
C32 C33 C34 C38 -177.3(2)
C33 C34 C35 C36 -3.4(3)
C38 C34 C35 C36 176.5(2)
C34 C35 C36 C31 -0.2(3)
C34 C35 C36 C39 179.7(2)
C32 C31 C36 C35 4.7(3)
P2 C31 C36 C35 -167.58(16)
C32 C31 C36 C39 -175.3(2)
P2 C31 C36 C39 12.5(3)
C49 P3 C40 C45 132.08(17)
C3 P3 C40 C45 31.0(2)
C49 P3 C40 C41 -55.87(17)
C3 P3 C40 C41 -156.92(15)
C45 C40 C41 C42 -4.9(3)
P3 C40 C41 C42 -177.58(15)
C45 C40 C41 C46 172.89(19)
P3 C40 C41 C46 0.2(3)
C40 C41 C42 C43 1.6(3)
C46 C41 C42 C43 -176.36(19)
C41 C42 C43 C44 1.5(3)
C41 C42 C43 C47 178.68(19)
C42 C43 C44 C45 -1.1(3)
C47 C43 C44 C45 -178.3(2)
C43 C44 C45 C40 -2.3(3)
C43 C44 C45 C48 176.1(2)
C41 C40 C45 C44 5.3(3)
P3 C40 C45 C44 177.18(15)
C41 C40 C45 C48 -173.1(2)
P3 C40 C45 C48 -1.2(3)
C40 P3 C49 C54 -52.42(19)
C3 P3 C49 C54 60.65(19)
C40 P3 C49 C50 133.04(15)
C3 P3 C49 C50 -113.88(16)
C54 C49 C50 C51 -1.1(3)
P3 C49 C50 C51 173.73(16)
C54 C49 C50 C55 178.62(19)
P3 C49 C50 C55 -6.5(3)
C49 C50 C51 C52 0.0(3)
C55 C50 C51 C52 -179.8(2)
C50 C51 C52 C53 1.1(3)
C50 C51 C52 C56 179.6(2)
C51 C52 C53 C54 -1.0(4)
C56 C52 C53 C54 -179.5(2)
C52 C53 C54 C49 -0.1(3)
C52 C53 C54 C57 -178.8(2)
C50 C49 C54 C53 1.2(3)
P3 C49 C54 C53 -173.21(16)
C50 C49 C54 C57 179.73(19)
P3 C49 C54 C57 5.3(3)
C60 N2 C58 P4 176.73(13)
C59 N2 C58 P4 58.95(19)
C61 P4 C58 N2 92.78(16)
C70 P4 C58 N2 -159.56(15)
C58 N2 C59 P5 -178.12(13)
C60 N2 C59 P5 64.22(18)
C79 P5 C59 N2 89.17(15)
C88 P5 C59 N2 -158.98(15)
C58 N2 C60 P6 68.64(17)
C59 N2 C60 P6 -172.32(13)
C106 P6 C60 N2 -124.25(14)
C97 P6 C60 N2 124.48(14)
C70 P4 C61 C62 -116.87(19)
C58 P4 C61 C62 -15.0(2)
C70 P4 C61 C66 67.29(16)
C58 P4 C61 C66 169.16(14)
C66 C61 C62 C63 -3.0(3)
P4 C61 C62 C63 -178.63(16)
C66 C61 C62 C67 177.97(19)
P4 C61 C62 C67 2.3(3)
C61 C62 C63 C64 0.8(3)
C67 C62 C63 C64 179.9(2)
C62 C63 C64 C65 0.8(3)
C62 C63 C64 C68 178.7(2)
C63 C64 C65 C66 -0.2(3)
C68 C64 C65 C66 -178.1(2)
C64 C65 C66 C61 -2.0(3)
C64 C65 C66 C69 177.4(2)
C62 C61 C66 C65 3.6(3)
P4 C61 C66 C65 179.86(16)
C62 C61 C66 C69 -175.74(19)
P4 C61 C66 C69 0.6(3)
C61 P4 C70 C71 -142.50(16)
C58 P4 C70 C71 101.04(17)
C61 P4 C70 C75 39.92(19)
C58 P4 C70 C75 -76.54(18)
C75 C70 C71 C72 -1.2(3)
P4 C70 C71 C72 -178.90(17)
C75 C70 C71 C76 178.0(2)
P4 C70 C71 C76 0.3(3)
C70 C71 C72 C73 -2.0(3)
C76 C71 C72 C73 178.8(2)
C71 C72 C73 C74 3.0(3)
C71 C72 C73 C77 -176.2(2)
C72 C73 C74 C75 -0.8(3)
C77 C73 C74 C75 178.4(2)
C73 C74 C75 C70 -2.3(3)
C73 C74 C75 C78 177.0(2)
C71 C70 C75 C74 3.2(3)
P4 C70 C75 C74 -179.24(15)
C71 C70 C75 C78 -175.99(19)
P4 C70 C75 C78 1.5(3)
C88 P5 C79 C80 -123.37(18)
C59 P5 C79 C80 -18.3(2)
C88 P5 C79 C84 65.63(17)
C59 P5 C79 C84 170.68(14)
C84 C79 C80 C81 -1.1(3)
P5 C79 C80 C81 -171.72(15)
C84 C79 C80 C85 -179.56(19)
P5 C79 C80 C85 9.8(3)
C79 C80 C81 C82 -1.9(3)
C85 C80 C81 C82 176.70(19)
C80 C81 C82 C83 2.4(3)
C80 C81 C82 C86 -178.04(19)
C81 C82 C83 C84 0.1(3)
C86 C82 C83 C84 -179.45(19)
C82 C83 C84 C79 -3.0(3)
C82 C83 C84 C87 177.4(2)
C80 C79 C84 C83 3.4(3)
P5 C79 C84 C83 175.29(15)
C80 C79 C84 C87 -177.02(19)
P5 C79 C84 C87 -5.2(3)
C79 P5 C88 C89 36.0(2)
C59 P5 C88 C89 -80.1(2)
C79 P5 C88 C93 -144.76(17)
C59 P5 C88 C93 99.22(18)
C93 C88 C89 C90 2.1(3)
P5 C88 C89 C90 -178.64(17)
C93 C88 C89 C94 -176.4(2)
P5 C88 C89 C94 2.9(3)
C88 C89 C90 C91 -2.0(3)
C94 C89 C90 C91 176.6(2)
C89 C90 C91 C92 0.7(4)
C89 C90 C91 C95 -178.1(2)
C90 C91 C92 C93 0.3(4)
C95 C91 C92 C93 179.2(2)
C91 C92 C93 C88 -0.1(4)
C91 C92 C93 C96 -178.3(3)
C89 C88 C93 C92 -1.1(3)
P5 C88 C93 C92 179.56(19)
C89 C88 C93 C96 177.0(3)
P5 C88 C93 C96 -2.3(4)
C106 P6 C97 C98 26.3(2)
C60 P6 C97 C98 130.50(18)
C106 P6 C97 C102 -162.06(15)
C60 P6 C97 C102 -57.85(17)
C102 C97 C98 C99 6.6(3)
P6 C97 C98 C99 178.12(16)
C102 C97 C98 C103 -170.9(2)
P6 C97 C98 C103 0.6(3)
C97 C98 C99 C100 -1.0(3)
C103 C98 C99 C100 176.7(2)
C98 C99 C100 C101 -3.4(3)
C98 C99 C100 C104 178.8(2)
C99 C100 C101 C102 2.1(3)
C104 C100 C101 C102 179.9(2)
C100 C101 C102 C97 3.5(3)
C100 C101 C102 C105 -172.4(2)
C98 C97 C102 C101 -7.9(3)
P6 C97 C102 C101 179.89(15)
C98 C97 C102 C105 167.85(19)
P6 C97 C102 C105 -4.4(3)
C97 P6 C106 C107 57.85(19)
C60 P6 C106 C107 -48.99(19)
C97 P6 C106 C111 -124.70(16)
C60 P6 C106 C111 128.46(16)
C111 C106 C107 C108 1.7(3)
P6 C106 C107 C108 179.15(15)
C111 C106 C107 C112 -179.78(18)
P6 C106 C107 C112 -2.4(3)
C106 C107 C108 C109 -0.6(3)
C112 C107 C108 C109 -179.13(19)
C107 C108 C109 C110 -0.9(3)
C107 C108 C109 C113 176.99(19)
C108 C109 C110 C111 1.3(3)
C113 C109 C110 C111 -176.67(19)
C109 C110 C111 C106 -0.1(3)
C109 C110 C111 C114 178.5(2)
C107 C106 C111 C110 -1.4(3)
P6 C106 C111 C110 -179.03(15)
C107 C106 C111 C114 -179.93(19)
P6 C106 C111 C114 2.5(3)
